data_7118918
loop_
_publ_author_name
'Tomakinian, Terry'
'Guillot, R\'egis'
'Kouklovsky, Cyrille'
'Vincent, Guillaume'

_publ_section_title
;
 Synthesis of benzofuro[3,2-b]indoline amines via deamination-interrupted
 Fischer indolization and their unexpected reactivity towards
 nucleophiles.
;
_journal_issue 31
_journal_name_full 'Chemical communications (Cambridge, England)'
_journal_page_first 5443
_journal_page_last 5446
_journal_paper_doi 10.1039/c6cc00365f
_journal_volume 52
_journal_year 2016
_chemical_formula_moiety 'C17 H18 N2 O5 S2'
_chemical_formula_sum 'C17 H18 N2 O5 S2'
_chemical_formula_weight 394.45
_space_group_crystal_system triclinic
_space_group_IT_number 2
_space_group_name_Hall '-P 1'
_space_group_name_H-M_alt 'P -1'
_symmetry_cell_setting triclinic
_symmetry_Int_Tables_number 2
_symmetry_space_group_name_Hall '-P 1'
_symmetry_space_group_name_H-M 'P -1'
_atom_sites_solution_hydrogens mixed
_audit_creation_method SHELXL-2013
_audit_update_record
;
2015-12-04 deposited with the CCDC.
2016-03-15 downloaded from the CCDC.
;
_cell_angle_alpha 92.7550(10)
_cell_angle_beta 107.1930(10)
_cell_angle_gamma 106.5060(10)
_cell_formula_units_Z 2
_cell_length_a 9.2208(2)
_cell_length_b 9.2881(2)
_cell_length_c 11.3189(3)
_cell_measurement_reflns_used 9896
_cell_measurement_temperature 100(1)
_cell_measurement_theta_max 35.00
_cell_measurement_theta_min 2.31
_cell_volume 878.64(4)
_computing_cell_refinement 'Bruker SAINT'
_computing_data_collection 'Bruker APEX2'
_computing_data_reduction 'Bruker SAINT'
_computing_structure_refinement 'SHELXL-2013 (Sheldrick, 2013)'
_computing_structure_solution 'SHELXS-97 (Sheldrick, 2008)'
_diffrn_ambient_temperature 100(1)
_diffrn_measured_fraction_theta_full 0.998
_diffrn_measured_fraction_theta_max 0.953
_diffrn_measurement_device_type 'Bruker APEX-II CCD'
_diffrn_measurement_method '\f and \w scans'
_diffrn_radiation_monochromator graphite
_diffrn_radiation_probe x-ray
_diffrn_radiation_source 'sealed tube'
_diffrn_radiation_type MoK\a
_diffrn_radiation_wavelength 0.71073
_diffrn_reflns_av_R_equivalents 0.0303
_diffrn_reflns_av_unetI/netI 0.0315
_diffrn_reflns_Laue_measured_fraction_full 0.998
_diffrn_reflns_Laue_measured_fraction_max 0.953
_diffrn_reflns_limit_h_max 7
_diffrn_reflns_limit_h_min -14
_diffrn_reflns_limit_k_max 15
_diffrn_reflns_limit_k_min -14
_diffrn_reflns_limit_l_max 18
_diffrn_reflns_limit_l_min -15
_diffrn_reflns_number 25778
_diffrn_reflns_point_group_measured_fraction_full 0.998
_diffrn_reflns_point_group_measured_fraction_max 0.953
_diffrn_reflns_theta_full 25.000
_diffrn_reflns_theta_max 35.133
_diffrn_reflns_theta_min 2.311
_exptl_absorpt_coefficient_mu 0.335
_exptl_absorpt_correction_T_max 0.9905
_exptl_absorpt_correction_T_min 0.9247
_exptl_absorpt_correction_type multi-scan
_exptl_absorpt_process_details SADABS
_exptl_crystal_colour colorless
_exptl_crystal_density_diffrn 1.491
_exptl_crystal_description plate
_exptl_crystal_F_000 412
_exptl_crystal_size_max 0.310
_exptl_crystal_size_mid 0.140
_exptl_crystal_size_min 0.040
_refine_diff_density_max 0.592
_refine_diff_density_min -0.395
_refine_diff_density_rms 0.069
_refine_ls_extinction_method none
_refine_ls_goodness_of_fit_ref 1.038
_refine_ls_hydrogen_treatment mixed
_refine_ls_matrix_type full
_refine_ls_number_parameters 245
_refine_ls_number_reflns 7430
_refine_ls_number_restraints 0
_refine_ls_restrained_S_all 1.038
_refine_ls_R_factor_all 0.0430
_refine_ls_R_factor_gt 0.0338
_refine_ls_shift/su_max 0.001
_refine_ls_shift/su_mean 0.000
_refine_ls_structure_factor_coef Fsqd
_refine_ls_weighting_details 'w=1/[\s^2^(Fo^2^)+(0.0489P)^2^+0.2610P] where P=(Fo^2^+2Fc^2^)/3'
_refine_ls_weighting_scheme calc
_refine_ls_wR_factor_gt 0.0896
_refine_ls_wR_factor_ref 0.0952
_reflns_Friedel_coverage 0.000
_reflns_number_gt 6257
_reflns_number_total 7430
_reflns_threshold_expression 'I > 2\s(I)'
_cod_data_source_file c6cc00365f2.cif
_cod_data_source_block 10
_cod_depositor_comments 'Adding full bibliography for 7118917--7118919.cif.'
_cod_database_code 7118918
_shelx_space_group_comment
;
The symmetry employed for this shelxl refinement is uniquely defined
by the following loop, which should always be used as a source of
symmetry information in preference to the above space-group names.
They are only intended as comments.
;
_shelx_estimated_absorpt_t_min 0.916
_shelx_estimated_absorpt_t_max 0.989
_shelxl_version_number 2013-4

loop_
_space_group_symop_operation_xyz
'x, y, z'
'-x, -y, -z'

loop_
_atom_site_label
_atom_site_type_symbol
_atom_site_fract_x
_atom_site_fract_y
_atom_site_fract_z
_atom_site_U_iso_or_equiv
_atom_site_adp_type
_atom_site_occupancy
_atom_site_site_symmetry_order
_atom_site_calc_flag
_atom_site_refinement_flags_posn
_atom_site_refinement_flags_adp
C1 C -0.11333(11) 0.22178(10) -0.22889(9) 0.01112(15) Uani 1 1 d . .
C2 C -0.27465(11) 0.19223(12) -0.24110(10) 0.01461(17) Uani 1 1 d . .
H2 H -0.3170 0.1433 -0.1833 0.018 Uiso 1 1 calc R U
C3 C -0.37025(12) 0.23832(12) -0.34258(10) 0.01718(19) Uani 1 1 d . .
H3 H -0.4782 0.2189 -0.3527 0.021 Uiso 1 1 calc R U
C4 C -0.30789(12) 0.31300(12) -0.42942(10) 0.01687(18) Uani 1 1 d . .
H4 H -0.3733 0.3450 -0.4953 0.020 Uiso 1 1 calc R U
C5 C -0.14678(11) 0.33953(11) -0.41699(9) 0.01370(16) Uani 1 1 d . .
H5 H -0.1042 0.3885 -0.4746 0.016 Uiso 1 1 calc R U
C6 C -0.05144(11) 0.29199(11) -0.31772(9) 0.01131(15) Uani 1 1 d . .
C7 C 0.11946(11) 0.29613(11) -0.28828(9) 0.01060(15) Uani 1 1 d . .
C8 C 0.23668(12) 0.44394(12) -0.29644(10) 0.01514(17) Uani 1 1 d . .
H8A H 0.3429 0.4364 -0.2697 0.023 Uiso 1 1 calc R U
H8B H 0.2314 0.5249 -0.2436 0.023 Uiso 1 1 calc R U
H8C H 0.2101 0.4642 -0.3813 0.023 Uiso 1 1 calc R U
C9 C 0.19177(11) 0.08076(11) -0.31043(9) 0.01227(16) Uani 1 1 d . .
C10 C 0.23576(12) -0.03177(12) -0.36246(10) 0.01532(17) Uani 1 1 d . .
H10 H 0.2213 -0.0466 -0.4475 0.018 Uiso 1 1 calc R U
C11 C 0.30272(13) -0.12189(12) -0.28142(11) 0.01751(18) Uani 1 1 d . .
H11 H 0.3343 -0.1978 -0.3132 0.021 Uiso 1 1 calc R U
C12 C 0.32320(13) -0.10055(12) -0.15399(10) 0.01825(19) Uani 1 1 d . .
H12 H 0.3670 -0.1627 -0.1022 0.022 Uiso 1 1 calc R U
C13 C 0.27832(12) 0.01365(12) -0.10389(10) 0.01506(17) Uani 1 1 d . .
H13 H 0.2923 0.0290 -0.0189 0.018 Uiso 1 1 calc R U
C14 C 0.21244(11) 0.10375(11) -0.18375(9) 0.01124(15) Uani 1 1 d . .
C15 C 0.15617(10) 0.23529(10) -0.15739(9) 0.00986(15) Uani 1 1 d . .
C16 C 0.16821(11) 0.39995(11) 0.13541(9) 0.01222(16) Uani 1 1 d . .
H16A H 0.0545 0.3531 0.0935 0.015 Uiso 1 1 calc R U
H16B H 0.1811 0.4822 0.1976 0.015 Uiso 1 1 calc R U
C17 C 0.15778(16) 0.24224(15) 0.33373(12) 0.0247(2) Uani 1 1 d . .
H17A H 0.1857 0.1651 0.3805 0.037 Uiso 1 1 calc R U
H17B H 0.0437 0.2139 0.2973 0.037 Uiso 1 1 calc R U
H17C H 0.1959 0.3368 0.3884 0.037 Uiso 1 1 calc R U
N1 N 0.00487(9) 0.19545(10) -0.13048(8) 0.01156(14) Uani 1 1 d . .
N2 N 0.28116(9) 0.34047(9) -0.05182(8) 0.01035(13) Uani 1 1 d . .
O1 O 0.12775(9) 0.17939(9) -0.37709(7) 0.01401(13) Uani 1 1 d . .
O2 O 0.41502(8) 0.57870(8) 0.09021(7) 0.01340(13) Uani 1 1 d . .
O3 O 0.14401(9) 0.54094(9) -0.05536(7) 0.01454(13) Uani 1 1 d . .
O4 O 0.17967(10) 0.12103(9) 0.13078(8) 0.01956(15) Uani 1 1 d . .
O5 O 0.41603(9) 0.32337(10) 0.26889(9) 0.02406(18) Uani 1 1 d . .
S1 S 0.25681(3) 0.47890(3) 0.02316(2) 0.00973(5) Uani 1 1 d . .
S2 S 0.24573(3) 0.26226(3) 0.21455(2) 0.01315(6) Uani 1 1 d . .
H100 H -0.021(2) 0.113(2) -0.1055(15) 0.027(4) Uiso 1 1 d . .
H200 H 0.372(2) 0.357(2) -0.0524(17) 0.035(5) Uiso 1 1 d . .

loop_
_atom_site_aniso_label
_atom_site_aniso_U_11
_atom_site_aniso_U_22
_atom_site_aniso_U_33
_atom_site_aniso_U_23
_atom_site_aniso_U_13
_atom_site_aniso_U_12
C1 0.0093(3) 0.0103(4) 0.0122(4) 0.0014(3) 0.0022(3) 0.0020(3)
C2 0.0097(4) 0.0156(4) 0.0173(4) 0.0023(3) 0.0041(3) 0.0024(3)
C3 0.0093(4) 0.0196(5) 0.0199(5) 0.0010(4) 0.0018(3) 0.0037(3)
C4 0.0130(4) 0.0197(5) 0.0159(4) 0.0015(4) -0.0001(3) 0.0073(3)
C5 0.0131(4) 0.0151(4) 0.0120(4) 0.0027(3) 0.0020(3) 0.0051(3)
C6 0.0099(3) 0.0117(4) 0.0111(4) 0.0016(3) 0.0025(3) 0.0025(3)
C7 0.0100(3) 0.0115(4) 0.0100(4) 0.0024(3) 0.0030(3) 0.0030(3)
C8 0.0130(4) 0.0150(4) 0.0152(4) 0.0066(3) 0.0041(3) 0.0009(3)
C9 0.0109(4) 0.0123(4) 0.0133(4) 0.0015(3) 0.0038(3) 0.0035(3)
C10 0.0163(4) 0.0150(4) 0.0150(4) 0.0002(3) 0.0055(3) 0.0052(3)
C11 0.0189(4) 0.0144(4) 0.0197(5) -0.0002(4) 0.0056(4) 0.0070(3)
C12 0.0221(5) 0.0153(4) 0.0179(5) 0.0028(4) 0.0036(4) 0.0098(4)
C13 0.0183(4) 0.0135(4) 0.0136(4) 0.0027(3) 0.0034(3) 0.0070(3)
C14 0.0107(4) 0.0102(4) 0.0120(4) 0.0017(3) 0.0030(3) 0.0027(3)
C15 0.0080(3) 0.0099(4) 0.0105(4) 0.0020(3) 0.0022(3) 0.0017(3)
C16 0.0104(4) 0.0137(4) 0.0140(4) 0.0031(3) 0.0053(3) 0.0045(3)
C17 0.0319(6) 0.0250(6) 0.0200(5) 0.0074(4) 0.0149(5) 0.0057(4)
N1 0.0086(3) 0.0129(3) 0.0127(3) 0.0052(3) 0.0034(3) 0.0021(2)
N2 0.0073(3) 0.0116(3) 0.0113(3) 0.0002(3) 0.0023(2) 0.0026(2)
O1 0.0174(3) 0.0165(3) 0.0104(3) 0.0027(2) 0.0045(2) 0.0086(3)
O2 0.0092(3) 0.0120(3) 0.0168(3) -0.0016(2) 0.0046(2) 0.0000(2)
O3 0.0136(3) 0.0161(3) 0.0176(3) 0.0073(3) 0.0060(3) 0.0084(2)
O4 0.0255(4) 0.0124(3) 0.0220(4) 0.0038(3) 0.0110(3) 0.0042(3)
O5 0.0113(3) 0.0261(4) 0.0305(5) 0.0125(4) 0.0006(3) 0.0044(3)
S1 0.00793(9) 0.00979(10) 0.01192(10) 0.00218(7) 0.00369(7) 0.00286(7)
S2 0.01136(10) 0.01337(11) 0.01470(11) 0.00498(8) 0.00449(8) 0.00305(7)

loop_
_atom_type_symbol
_atom_type_description
_atom_type_scat_dispersion_real
_atom_type_scat_dispersion_imag
_atom_type_scat_source
C C 0.0031 0.0016 'International Tables Vol C Tables 4.2.6.8 and 6.1.1.4'
H H 0.0000 0.0000 'International Tables Vol C Tables 4.2.6.8 and 6.1.1.4'
N N 0.0061 0.0033 'International Tables Vol C Tables 4.2.6.8 and 6.1.1.4'
O O 0.0109 0.0061 'International Tables Vol C Tables 4.2.6.8 and 6.1.1.4'
S S 0.1250 0.1239 'International Tables Vol C Tables 4.2.6.8 and 6.1.1.4'

loop_
_geom_angle_atom_site_label_1
_geom_angle_atom_site_label_2
_geom_angle_atom_site_label_3
_geom_angle
N1 C1 C2 127.22(9)
N1 C1 C6 112.00(8)
C2 C1 C6 120.71(9)
C3 C2 C1 117.92(9)
C2 C3 C4 121.61(9)
C3 C4 C5 119.75(10)
C6 C5 C4 119.08(9)
C5 C6 C1 120.87(9)
C5 C6 C7 129.70(9)
C1 C6 C7 109.36(8)
O1 C7 C6 108.66(7)
O1 C7 C8 106.25(7)
C6 C7 C8 116.52(8)
O1 C7 C15 105.27(7)
C6 C7 C15 103.04(7)
C8 C7 C15 116.43(8)
O1 C9 C14 114.14(8)
O1 C9 C10 123.89(9)
C14 C9 C10 121.96(9)
C9 C10 C11 117.12(9)
C12 C11 C10 121.48(9)
C11 C12 C13 120.30(10)
C14 C13 C12 118.46(9)
C13 C14 C9 120.69(9)
C13 C14 C15 130.57(9)
C9 C14 C15 108.74(8)
N2 C15 N1 109.08(7)
N2 C15 C14 108.33(7)
N1 C15 C14 115.50(8)
N2 C15 C7 116.52(7)
N1 C15 C7 105.33(7)
C14 C15 C7 102.22(7)
S1 C16 S2 116.05(5)
C1 N1 C15 109.68(8)
C15 N2 S1 124.29(6)
C9 O1 C7 108.35(7)
O3 S1 O2 118.64(5)
O3 S1 N2 112.18(4)
O2 S1 N2 105.87(4)
O3 S1 C16 105.35(4)
O2 S1 C16 107.74(5)
N2 S1 C16 106.40(4)
O5 S2 O4 118.49(6)
O5 S2 C17 109.58(6)
O4 S2 C17 108.00(6)
O5 S2 C16 109.84(5)
O4 S2 C16 108.03(5)
C17 S2 C16 101.54(6)

loop_
_geom_bond_atom_site_label_1
_geom_bond_atom_site_label_2
_geom_bond_distance
C1 N1 1.3958(12)
C1 C2 1.3964(13)
C1 C6 1.3973(13)
C2 C3 1.3938(15)
C3 C4 1.3968(16)
C4 C5 1.3973(14)
C5 C6 1.3837(13)
C6 C7 1.4999(13)
C7 O1 1.4763(12)
C7 C8 1.5132(13)
C7 C15 1.5879(13)
C9 O1 1.3666(12)
C9 C14 1.3870(13)
C9 C10 1.3881(14)
C10 C11 1.3985(15)
C11 C12 1.3949(16)
C12 C13 1.3957(14)
C13 C14 1.3869(14)
C14 C15 1.5059(13)
C15 N2 1.4644(12)
C15 N1 1.4645(12)
C16 S1 1.7839(10)
C16 S2 1.7888(10)
C17 S2 1.7599(12)
N2 S1 1.6111(8)
O2 S1 1.4397(7)
O3 S1 1.4308(8)
O4 S2 1.4407(8)
O5 S2 1.4336(8)
